data_7013376
loop_
_publ_author_name
'Elena Barreiro'
'Jos\'e S. Casas'
'Mar\'ia D. Couce'
'Agust\'in S\'anchez'
'Jos\'e Sordo'
'Jos\'e M. Varela'
'Ezequiel M. V\'azquez-L\'opez'

_publ_section_title
;
 Au--O Interactions and others in triphenylphosphinegold(I)
 sulfanylpropenoates with diverse structures
;
_journal_issue 24
_journal_name_full 'Dalton Trans.'
_journal_page_first 4754
_journal_page_last 4761
_journal_paper_doi 10.1039/b307192h
_journal_year 2003
_chemical_formula_sum 'C47 H44 Au2 O4 P2 S'
_chemical_formula_weight 1160.76
_chemical_name_common
;
mu-3-(2-furyl)-2-sulfanylpropenoate-1:2kappaS:2kappaO'-
bis(triphenylphosphine-1kappaP,2kappaP)-digold
;
_chemical_name_systematic
;
mu-3-(2-furyl)-2-sulfanylpropenoate-1:2kappaS:2kappaO'-
bis(triphenylphosphine-1kappaP,2kappaP)-digold
;
_space_group_IT_number 14
_symmetry_cell_setting monoclinic
_symmetry_space_group_name_Hall '-P 2ybc'
_symmetry_space_group_name_H-M 'P 1 21/c 1'
_atom_sites_solution_hydrogens geom
_atom_sites_solution_primary direct
_atom_sites_solution_secondary difmap
_audit_creation_method SHELXL-97
_cell_angle_alpha 90.00
_cell_angle_beta 110.8850(10)
_cell_angle_gamma 90.00
_cell_formula_units_Z 4
_cell_length_a 21.6565(12)
_cell_length_b 13.3177(7)
_cell_length_c 16.1683(9)
_cell_measurement_temperature 293(2)
_cell_volume 4356.8(4)
_computing_cell_refinement 'Bruker SMART'
_computing_data_collection 'Bruker SMART'
_computing_data_reduction 'Bruker SHELXTL'
_computing_molecular_graphics 'Bruker SHELXTL'
_computing_publication_material 'Bruker SHELXTL'
_computing_structure_refinement 'SHELXL-97 (Sheldrick, 1997)'
_computing_structure_solution 'SHELXS-97 (Sheldrick, 1990)'
_diffrn_ambient_temperature 293(2)
_diffrn_measured_fraction_theta_full 0.896
_diffrn_measured_fraction_theta_max 0.896
_diffrn_measurement_device_type 'CCD area detector'
_diffrn_measurement_method 'phi and omega scans'
_diffrn_radiation_monochromator graphite
_diffrn_radiation_source 'fine-focus sealed tube'
_diffrn_radiation_type MoK\a
_diffrn_radiation_wavelength 0.71073
_diffrn_reflns_av_R_equivalents 0.0945
_diffrn_reflns_av_sigmaI/netI 0.1109
_diffrn_reflns_limit_h_max 28
_diffrn_reflns_limit_h_min -24
_diffrn_reflns_limit_k_max 17
_diffrn_reflns_limit_k_min -10
_diffrn_reflns_limit_l_max 20
_diffrn_reflns_limit_l_min -21
_diffrn_reflns_number 24708
_diffrn_reflns_theta_full 28.02
_diffrn_reflns_theta_max 28.02
_diffrn_reflns_theta_min 1.83
_exptl_absorpt_coefficient_mu 6.890
_exptl_absorpt_correction_T_max 1.000000
_exptl_absorpt_correction_T_min 0.445828
_exptl_absorpt_correction_type multi-scan
_exptl_crystal_colour colourless
_exptl_crystal_density_diffrn 1.770
_exptl_crystal_density_method 'not measured'
_exptl_crystal_description prism
_exptl_crystal_F_000 2248
_exptl_crystal_size_max .25
_exptl_crystal_size_mid .22
_exptl_crystal_size_min .10
_refine_diff_density_max 1.728
_refine_diff_density_min -2.053
_refine_diff_density_rms 0.161
_refine_ls_extinction_method none
_refine_ls_goodness_of_fit_ref 0.869
_refine_ls_hydrogen_treatment mixed
_refine_ls_matrix_type full
_refine_ls_number_parameters 503
_refine_ls_number_reflns 9848
_refine_ls_number_restraints 2
_refine_ls_restrained_S_all 0.869
_refine_ls_R_factor_all 0.0882
_refine_ls_R_factor_gt 0.0457
_refine_ls_shift/su_max 0.044
_refine_ls_shift/su_mean 0.001
_refine_ls_structure_factor_coef Fsqd
_refine_ls_weighting_details 'w=1/[\s^2^(Fo^2^)+(0.0342P)^2^+0.0000P] where P=(Fo^2^+2Fc^2^)/3'
_refine_ls_weighting_scheme calc
_refine_ls_wR_factor_gt 0.0908
_refine_ls_wR_factor_ref 0.0992
_reflns_number_gt 5866
_reflns_number_total 9848
_reflns_threshold_expression >2sigma(I)
_cod_data_source_file b307192h.txt
_cod_data_source_block 9
_cod_depositor_comments
;
The following automatic conversions were performed:
'_symmetry_cell_setting' value 'Monoclinic' changed to 'monoclinic'
according to '/home/saulius/struct/CIF-dictionaries/cif_core.dic'
dictionary named 'cif_core.dic' version 2.4.1 from 2010-06-29.

Automatic conversion script
Id: cif_fix_enum 1527 2010-12-29 10:47:43Z saulius 

The following automatic conversions were performed:

'_refine_ls_weighting_scheme' value 'calc
w=1/[\s^2^(Fo^2^)+(0.0342P)^2^+0.0000P] where P=(Fo^2^+2Fc^2^)/3' was
changed to 'calc'. New tag '_refine_ls_weighting_details' was
created. The value of the new tag was set to
'w=1/[\s^2^(Fo^2^)+(0.0342P)^2^+0.0000P] where P=(Fo^2^+2Fc^2^)/3'.

Automatic conversion script
Id: cif_fix_values 3143 2015-03-26 13:38:13Z robertas 
;
_cod_original_sg_symbol_H-M P2(1)/c
_cod_database_code 7013376

loop_
_symmetry_equiv_pos_as_xyz
'x, y, z'
'-x, y+1/2, -z+1/2'
'-x, -y, -z'
'x, -y-1/2, z-1/2'

loop_
_atom_site_label
_atom_site_type_symbol
_atom_site_fract_x
_atom_site_fract_y
_atom_site_fract_z
_atom_site_U_iso_or_equiv
_atom_site_adp_type
_atom_site_occupancy
_atom_site_calc_flag
_atom_site_refinement_flags
_atom_site_disorder_assembly
_atom_site_disorder_group
Au1 Au 0.665407(14) 0.19676(2) 0.35329(2) 0.04080(9) Uani 1 d . . .
P1 P 0.60394(9) 0.11696(15) 0.41935(12) 0.0372(5) Uani 1 d . . .
C111 C 0.5509(4) 0.2022(6) 0.4524(4) 0.0389(18) Uani 1 d . . .
C112 C 0.4836(4) 0.1851(6) 0.4295(5) 0.047(2) Uani 1 d . . .
H112 H 0.4648 0.1277 0.3977 0.056 Uiso 1 calc R . .
C113 C 0.4442(4) 0.2522(8) 0.4533(6) 0.061(2) Uani 1 d . . .
H113 H 0.3991 0.2403 0.4379 0.073 Uiso 1 calc R . .
C114 C 0.4727(5) 0.3373(8) 0.5003(6) 0.065(3) Uani 1 d . . .
H114 H 0.4466 0.3834 0.5162 0.078 Uiso 1 calc R . .
C115 C 0.5397(5) 0.3545(7) 0.5238(6) 0.066(3) Uani 1 d . . .
H115 H 0.5589 0.4114 0.5560 0.079 Uiso 1 calc R . .
C116 C 0.5773(4) 0.2871(6) 0.4994(5) 0.052(2) Uani 1 d . . .
H116 H 0.6224 0.2992 0.5151 0.062 Uiso 1 calc R . .
C121 C 0.6496(4) 0.0429(6) 0.5168(5) 0.0388(18) Uani 1 d . . .
C122 C 0.6376(4) 0.0507(7) 0.5941(5) 0.049(2) Uani 1 d . . .
H122 H 0.6067 0.0967 0.5989 0.059 Uiso 1 calc R . .
C123 C 0.6715(5) -0.0100(7) 0.6647(5) 0.061(2) Uani 1 d . . .
H123 H 0.6632 -0.0048 0.7171 0.073 Uiso 1 calc R . .
C124 C 0.7178(5) -0.0783(8) 0.6589(7) 0.079(3) Uani 1 d . . .
H124 H 0.7404 -0.1188 0.7070 0.095 Uiso 1 calc R . .
C125 C 0.7301(5) -0.0859(9) 0.5815(7) 0.092(4) Uani 1 d . . .
H125 H 0.7602 -0.1327 0.5760 0.110 Uiso 1 calc R . .
C126 C 0.6969(4) -0.0227(7) 0.5117(6) 0.065(3) Uani 1 d . . .
H126 H 0.7068 -0.0249 0.4603 0.078 Uiso 1 calc R . .
C131 C 0.5493(3) 0.0290(6) 0.3438(5) 0.0376(18) Uani 1 d . . .
C132 C 0.5304(4) -0.0600(6) 0.3729(5) 0.0441(19) Uani 1 d . . .
H132 H 0.5483 -0.0768 0.4326 0.053 Uiso 1 calc R . .
C133 C 0.4859(4) -0.1232(7) 0.3148(6) 0.056(2) Uani 1 d . . .
H133 H 0.4739 -0.1826 0.3354 0.067 Uiso 1 calc R . .
C134 C 0.4586(4) -0.0996(7) 0.2259(6) 0.055(2) Uani 1 d . . .
H134 H 0.4279 -0.1423 0.1869 0.066 Uiso 1 calc R . .
C135 C 0.4768(5) -0.0145(8) 0.1963(6) 0.068(3) Uani 1 d . . .
H135 H 0.4587 0.0016 0.1365 0.082 Uiso 1 calc R . .
C136 C 0.5220(4) 0.0489(7) 0.2541(5) 0.059(2) Uani 1 d . . .
H136 H 0.5346 0.1069 0.2322 0.071 Uiso 1 calc R . .
Au2 Au 0.770119(16) 0.09630(2) 0.29745(2) 0.04421(10) Uani 1 d . . .
P2 P 0.81652(10) -0.05658(16) 0.33252(13) 0.0412(5) Uani 1 d . . .
C211 C 0.7563(4) -0.1500(6) 0.3376(5) 0.0421(19) Uani 1 d . . .
C212 C 0.7742(5) -0.2333(7) 0.3902(6) 0.057(2) Uani 1 d . . .
H212 H 0.8183 -0.2438 0.4246 0.068 Uiso 1 calc R . .
C213 C 0.7271(6) -0.3019(9) 0.3925(7) 0.084(3) Uani 1 d . . .
H213 H 0.7396 -0.3584 0.4284 0.101 Uiso 1 calc R . .
C214 C 0.6627(6) -0.2868(9) 0.3424(8) 0.075(3) Uani 1 d . . .
H214 H 0.6313 -0.3338 0.3436 0.090 Uiso 1 calc R . .
C215 C 0.6430(5) -0.2023(9) 0.2892(7) 0.073(3) Uani 1 d . . .
H215 H 0.5986 -0.1920 0.2558 0.088 Uiso 1 calc R . .
C216 C 0.6905(4) -0.1330(7) 0.2864(5) 0.052(2) Uani 1 d . . .
H216 H 0.6782 -0.0762 0.2507 0.062 Uiso 1 calc R . .
C221 C 0.8829(4) -0.0639(6) 0.4400(5) 0.0420(19) Uani 1 d . . .
C222 C 0.8753(5) -0.0082(7) 0.5091(6) 0.067(3) Uani 1 d . . .
H222 H 0.8376 0.0307 0.4991 0.080 Uiso 1 calc R . .
C223 C 0.9238(6) -0.0111(9) 0.5919(7) 0.083(3) Uani 1 d . . .
H223 H 0.9200 0.0274 0.6379 0.099 Uiso 1 calc R . .
C225 C 0.9859(5) -0.1277(8) 0.5389(7) 0.072(3) Uani 1 d . . .
H225 H 1.0230 -0.1680 0.5498 0.087 Uiso 1 calc R . .
C226 C 0.9376(4) -0.1229(7) 0.4557(6) 0.058(2) Uani 1 d . . .
H226 H 0.9424 -0.1602 0.4096 0.069 Uiso 1 calc R . .
C231 C 0.8494(4) -0.1031(6) 0.2498(5) 0.0425(19) Uani 1 d . . .
C232 C 0.8696(4) -0.0299(7) 0.2019(5) 0.053(2) Uani 1 d . . .
H232 H 0.8675 0.0382 0.2137 0.063 Uiso 1 calc R . .
C233 C 0.8927(5) -0.0621(9) 0.1366(6) 0.071(3) Uani 1 d . . .
H233 H 0.9059 -0.0150 0.1037 0.085 Uiso 1 calc R . .
C234 C 0.8964(5) -0.1604(10) 0.1205(7) 0.077(3) Uani 1 d . . .
H234 H 0.9115 -0.1804 0.0759 0.092 Uiso 1 calc R . .
C235 C 0.8780(5) -0.2327(8) 0.1692(7) 0.076(3) Uani 1 d . . .
H235 H 0.8824 -0.3007 0.1596 0.091 Uiso 1 calc R . .
C236 C 0.8529(4) -0.2007(7) 0.2327(6) 0.058(2) Uani 1 d . . .
H236 H 0.8383 -0.2480 0.2639 0.069 Uiso 1 calc R . .
C224 C 0.9774(6) -0.0714(10) 0.6053(7) 0.088(4) Uani 1 d . . .
H224 H 1.0096 -0.0746 0.6617 0.105 Uiso 1 calc R . .
S1 S 0.71569(9) 0.24882(15) 0.25325(12) 0.0398(4) Uani 1 d . . .
O11 O 0.7123(3) 0.3794(5) 0.3985(4) 0.0660(18) Uani 1 d . . .
O12 O 0.8035(3) 0.4671(5) 0.4200(4) 0.0708(19) Uani 1 d . . .
C1 C 0.7635(4) 0.4013(7) 0.3835(5) 0.049(2) Uani 1 d . . .
C2 C 0.7757(4) 0.3371(6) 0.3118(4) 0.0411(19) Uani 1 d . . .
C3 C 0.8315(4) 0.3538(7) 0.2941(5) 0.050(2) Uani 1 d . . .
H3 H 0.8606 0.4003 0.3306 0.060 Uiso 1 calc R . .
C4 C 0.8527(4) 0.3090(6) 0.2253(5) 0.046(2) Uani 1 d . . .
C5 C 0.8093(4) 0.2891(8) 0.1398(5) 0.064(3) Uani 1 d . . .
H5 H 0.7647 0.3045 0.1234 0.077 Uiso 1 calc R . .
C6 C 0.8335(5) 0.2461(9) 0.0796(7) 0.085(3) Uani 1 d . . .
H6 H 0.8041 0.2303 0.0233 0.102 Uiso 1 calc R . .
C7 C 0.8992(6) 0.2261(9) 0.1001(8) 0.083(3) Uani 1 d . . .
H7 H 0.9143 0.1991 0.0578 0.100 Uiso 1 calc R . .
C8 C 0.9412(5) 0.2457(9) 0.1812(7) 0.079(3) Uani 1 d . . .
H8 H 0.9856 0.2293 0.1964 0.095 Uiso 1 calc R . .
C9 C 0.9192(5) 0.2912(8) 0.2445(6) 0.073(3) Uani 1 d . . .
H9 H 0.9496 0.3093 0.2995 0.088 Uiso 1 calc R . .
O1M O 0.6556(3) 0.5087(5) 0.4823(4) 0.0647(18) Uani 1 d . . .
H1M H 0.676(4) 0.459(6) 0.461(5) 0.05(2) Uiso 1 d . . .
C1M C 0.6998(5) 0.5236(10) 0.5644(6) 0.100(4) Uani 1 d . . .
H1M1 H 0.7356 0.5639 0.5611 0.150 Uiso 1 calc R . .
H1M2 H 0.7166 0.4601 0.5910 0.150 Uiso 1 calc R . .
H1M3 H 0.6787 0.5576 0.5996 0.150 Uiso 1 calc R . .
O2M O 0.8888(7) 0.6021(9) 0.3930(8) 0.165(4) Uiso 1 d D . .
H2M H 0.8636 0.5589 0.4019 0.9(5) Uiso 1 d . . .
C2MA C 0.9449(12) 0.562(2) 0.4385(18) 0.132(8) Uiso 0.50 d PD . .
H2M1 H 0.9436 0.5383 0.4939 0.198 Uiso 0.50 calc PR . .
H2M2 H 0.9793 0.6113 0.4494 0.198 Uiso 0.50 calc PR . .
H2M3 H 0.9536 0.5068 0.4060 0.198 Uiso 0.50 calc PR . .
C2MB C 0.9413(12) 0.573(2) 0.378(2) 0.132(8) Uiso 0.50 d PD . .
H2M4 H 0.9633 0.6301 0.3655 0.198 Uiso 0.50 calc PR . .
H2M5 H 0.9285 0.5279 0.3284 0.198 Uiso 0.50 calc PR . .
H2M6 H 0.9706 0.5387 0.4294 0.198 Uiso 0.50 calc PR . .

loop_
_atom_site_aniso_label
_atom_site_aniso_U_11
_atom_site_aniso_U_22
_atom_site_aniso_U_33
_atom_site_aniso_U_23
_atom_site_aniso_U_13
_atom_site_aniso_U_12
Au1 0.03410(16) 0.04928(19) 0.04329(17) 0.00474(16) 0.01905(13) -0.00051(16)
P1 0.0328(10) 0.0442(12) 0.0375(11) -0.0015(9) 0.0161(9) -0.0005(10)
C111 0.038(4) 0.051(5) 0.031(4) 0.004(4) 0.016(3) 0.003(4)
C112 0.043(5) 0.052(5) 0.049(5) -0.009(4) 0.021(4) -0.004(4)
C113 0.041(5) 0.079(7) 0.065(6) 0.008(6) 0.023(5) 0.011(5)
C114 0.078(7) 0.064(6) 0.064(6) 0.007(5) 0.037(6) 0.028(6)
C115 0.075(7) 0.061(6) 0.066(6) -0.016(5) 0.032(5) 0.004(6)
C116 0.052(5) 0.050(5) 0.053(5) -0.006(4) 0.020(4) 0.002(5)
C121 0.035(4) 0.047(4) 0.034(4) 0.004(4) 0.012(3) -0.004(4)
C122 0.045(5) 0.068(6) 0.034(4) 0.000(4) 0.014(4) -0.001(5)
C123 0.067(6) 0.074(6) 0.032(5) 0.001(5) 0.007(4) -0.012(6)
C124 0.069(7) 0.098(9) 0.056(6) 0.020(6) 0.006(5) 0.016(7)
C125 0.079(7) 0.124(10) 0.072(7) 0.037(7) 0.027(6) 0.063(8)
C126 0.061(6) 0.087(7) 0.049(5) 0.001(5) 0.021(5) 0.025(6)
C131 0.032(4) 0.050(5) 0.036(4) 0.004(4) 0.019(3) 0.009(4)
C132 0.055(5) 0.045(5) 0.036(4) -0.010(4) 0.021(4) -0.005(4)
C133 0.052(5) 0.057(6) 0.068(6) -0.009(5) 0.031(5) -0.022(5)
C134 0.035(5) 0.072(6) 0.053(6) -0.018(5) 0.008(4) -0.011(5)
C135 0.074(7) 0.077(7) 0.036(5) -0.006(5) -0.002(4) -0.019(6)
C136 0.062(6) 0.064(6) 0.038(5) 0.004(5) 0.001(4) -0.010(5)
Au2 0.04785(19) 0.04350(18) 0.04678(19) -0.00014(16) 0.02361(15) 0.00288(17)
P2 0.0390(11) 0.0465(12) 0.0410(12) -0.0008(10) 0.0179(9) 0.0013(11)
C211 0.041(5) 0.049(5) 0.040(4) 0.005(4) 0.019(4) 0.005(4)
C212 0.053(5) 0.057(5) 0.065(6) 0.007(5) 0.026(5) -0.001(5)
C213 0.102(9) 0.076(7) 0.089(8) -0.002(7) 0.052(7) -0.022(8)
C214 0.067(7) 0.075(8) 0.094(8) -0.015(7) 0.040(6) -0.028(7)
C215 0.044(5) 0.104(9) 0.076(7) -0.026(7) 0.027(5) -0.016(6)
C216 0.045(5) 0.066(6) 0.047(5) -0.001(4) 0.019(4) 0.001(5)
C221 0.040(4) 0.040(4) 0.042(5) 0.000(4) 0.011(4) -0.011(4)
C222 0.082(7) 0.071(6) 0.060(6) -0.012(6) 0.041(6) -0.015(6)
C223 0.107(9) 0.083(8) 0.053(7) -0.001(6) 0.023(7) -0.018(8)
C225 0.046(6) 0.083(7) 0.076(7) 0.022(6) 0.005(5) -0.006(6)
C226 0.052(6) 0.059(6) 0.060(6) 0.000(5) 0.017(5) -0.004(5)
C231 0.031(4) 0.054(5) 0.040(4) -0.009(4) 0.010(3) -0.002(4)
C232 0.055(5) 0.056(5) 0.052(5) 0.004(4) 0.025(4) 0.007(5)
C233 0.074(7) 0.094(8) 0.058(6) 0.008(6) 0.038(5) 0.006(7)
C234 0.057(6) 0.117(10) 0.064(7) -0.024(7) 0.030(5) 0.001(7)
C235 0.068(7) 0.072(7) 0.096(8) -0.041(6) 0.040(6) -0.012(6)
C236 0.052(5) 0.066(6) 0.062(6) -0.011(5) 0.029(5) -0.001(5)
C224 0.088(9) 0.108(10) 0.045(6) 0.004(7) -0.005(6) -0.043(8)
S1 0.0361(10) 0.0473(11) 0.0374(10) 0.0037(9) 0.0150(8) -0.0028(10)
O11 0.058(4) 0.089(5) 0.065(4) -0.023(4) 0.039(3) -0.015(4)
O12 0.078(5) 0.075(5) 0.072(4) -0.025(4) 0.041(4) -0.027(4)
C1 0.055(5) 0.056(5) 0.040(5) -0.001(4) 0.022(4) 0.002(5)
C2 0.039(4) 0.053(5) 0.027(4) 0.005(4) 0.006(3) 0.005(4)
C3 0.030(4) 0.067(6) 0.047(5) -0.002(4) 0.006(4) -0.004(4)
C4 0.045(5) 0.053(5) 0.047(5) 0.008(4) 0.026(4) 0.008(4)
C5 0.049(5) 0.101(8) 0.047(5) -0.010(5) 0.023(4) -0.010(6)
C6 0.077(7) 0.119(10) 0.065(7) -0.016(7) 0.033(6) -0.028(8)
C7 0.089(8) 0.099(9) 0.086(8) -0.020(7) 0.061(7) -0.005(8)
C8 0.058(6) 0.115(9) 0.079(8) 0.009(7) 0.042(6) 0.022(7)
C9 0.054(6) 0.102(8) 0.070(6) 0.002(6) 0.029(5) 0.001(6)
O1M 0.056(4) 0.087(5) 0.051(4) -0.006(4) 0.019(3) 0.011(4)
C1M 0.069(7) 0.167(13) 0.048(6) -0.022(8) 0.001(5) 0.000(9)

loop_
_atom_type_symbol
_atom_type_description
_atom_type_scat_dispersion_real
_atom_type_scat_dispersion_imag
_atom_type_scat_source
C C 0.0033 0.0016 'International Tables Vol C Tables 4.2.6.8 and 6.1.1.4'
H H 0.0000 0.0000 'International Tables Vol C Tables 4.2.6.8 and 6.1.1.4'
O O 0.0106 0.0060 'International Tables Vol C Tables 4.2.6.8 and 6.1.1.4'
P P 0.1023 0.0942 'International Tables Vol C Tables 4.2.6.8 and 6.1.1.4'
S S 0.1246 0.1234 'International Tables Vol C Tables 4.2.6.8 and 6.1.1.4'
Au Au -2.0133 8.8022 'International Tables Vol C Tables 4.2.6.8 and 6.1.1.4'

loop_
_geom_angle_atom_site_label_1
_geom_angle_atom_site_label_2
_geom_angle_atom_site_label_3
_geom_angle
_geom_angle_site_symmetry_1
_geom_angle_site_symmetry_3
_geom_angle_publ_flag
P1 Au1 S1 164.37(7) . . ?
P1 Au1 O11 122.61(12) . . ?
S1 Au1 O11 72.06(12) . . ?
P1 Au1 Au2 124.38(5) . . ?
S1 Au1 Au2 49.26(5) . . ?
O11 Au1 Au2 103.56(11) . . ?
C131 P1 C121 104.9(4) . . ?
C131 P1 C111 105.9(3) . . ?
C121 P1 C111 106.7(3) . . ?
C131 P1 Au1 110.1(2) . . ?
C121 P1 Au1 115.8(2) . . ?
C111 P1 Au1 112.7(2) . . ?
C116 C111 C112 118.4(7) . . ?
C116 C111 P1 119.6(6) . . ?
C112 C111 P1 122.0(6) . . ?
C113 C112 C111 120.8(8) . . ?
C114 C113 C112 119.0(8) . . ?
C113 C114 C115 120.5(9) . . ?
C116 C115 C114 119.3(9) . . ?
C115 C116 C111 122.0(8) . . ?
C122 C121 C126 119.6(7) . . ?
C122 C121 P1 121.8(6) . . ?
C126 C121 P1 118.6(6) . . ?
C121 C122 C123 119.5(8) . . ?
C122 C123 C124 121.1(8) . . ?
C125 C124 C123 119.4(9) . . ?
C124 C125 C126 119.0(9) . . ?
C121 C126 C125 121.3(8) . . ?
C136 C131 C132 116.9(8) . . ?
C136 C131 P1 121.2(6) . . ?
C132 C131 P1 121.8(6) . . ?
C133 C132 C131 120.8(7) . . ?
C132 C133 C134 120.6(8) . . ?
C135 C134 C133 119.5(8) . . ?
C134 C135 C136 120.2(9) . . ?
C135 C136 C131 121.9(9) . . ?
P2 Au2 S1 175.84(7) . . ?
P2 Au2 Au1 129.60(5) . . ?
S1 Au2 Au1 49.96(4) . . ?
C221 P2 C211 104.7(3) . . ?
C221 P2 C231 107.4(4) . . ?
C211 P2 C231 105.8(4) . . ?
C221 P2 Au2 114.7(3) . . ?
C211 P2 Au2 111.5(3) . . ?
C231 P2 Au2 112.1(3) . . ?
C212 C211 C216 120.5(8) . . ?
C212 C211 P2 122.2(6) . . ?
C216 C211 P2 117.3(7) . . ?
C211 C212 C213 120.4(9) . . ?
C214 C213 C212 119.9(11) . . ?
C213 C214 C215 121.0(10) . . ?
C214 C215 C216 119.3(9) . . ?
C211 C216 C215 118.9(9) . . ?
C226 C221 C222 119.9(8) . . ?
C226 C221 P2 123.0(6) . . ?
C222 C221 P2 117.1(7) . . ?
C223 C222 C221 119.7(10) . . ?
C224 C223 C222 118.8(10) . . ?
C224 C225 C226 118.1(10) . . ?
C221 C226 C225 120.8(9) . . ?
C236 C231 C232 120.5(7) . . ?
C236 C231 P2 123.0(6) . . ?
C232 C231 P2 116.4(6) . . ?
C233 C232 C231 118.1(8) . . ?
C234 C233 C232 120.8(9) . . ?
C233 C234 C235 121.1(9) . . ?
C236 C235 C234 118.2(9) . . ?
C231 C236 C235 121.2(9) . . ?
C223 C224 C225 122.7(10) . . ?
C2 S1 Au2 102.8(3) . . ?
C2 S1 Au1 105.2(2) . . ?
Au2 S1 Au1 80.78(6) . . ?
C1 O11 Au1 116.2(5) . . ?
O12 C1 O11 126.6(8) . . ?
O12 C1 C2 118.6(7) . . ?
O11 C1 C2 114.8(8) . . ?
C3 C2 C1 118.3(7) . . ?
C3 C2 S1 122.7(6) . . ?
C1 C2 S1 119.0(6) . . ?
C2 C3 C4 129.4(8) . . ?
C9 C4 C5 118.1(7) . . ?
C9 C4 C3 118.7(8) . . ?
C5 C4 C3 123.1(7) . . ?
C6 C5 C4 119.2(9) . . ?
C7 C6 C5 122.1(10) . . ?
C8 C7 C6 119.3(9) . . ?
C7 C8 C9 120.8(9) . . ?
C4 C9 C8 120.4(9) . . ?
C2MA O2M C2MB 43.6(16) . . ?

loop_
_geom_bond_atom_site_label_1
_geom_bond_atom_site_label_2
_geom_bond_distance
_geom_bond_site_symmetry_2
_geom_bond_publ_flag
Au1 P1 2.2484(18) . ?
Au1 S1 2.3534(17) . ?
Au1 O11 2.637(6) . ?
Au1 Au2 3.0344(4) . ?
P1 C131 1.799(8) . ?
P1 C121 1.823(8) . ?
P1 C111 1.826(7) . ?
C111 C116 1.368(10) . ?
C111 C112 1.389(10) . ?
C112 C113 1.382(11) . ?
C113 C114 1.381(13) . ?
C114 C115 1.382(12) . ?
C115 C116 1.361(11) . ?
C121 C122 1.368(9) . ?
C121 C126 1.370(10) . ?
C122 C123 1.377(11) . ?
C123 C124 1.381(12) . ?
C124 C125 1.373(12) . ?
C125 C126 1.386(12) . ?
C131 C136 1.382(10) . ?
C131 C132 1.389(10) . ?
C132 C133 1.369(11) . ?
C133 C134 1.382(11) . ?
C134 C135 1.342(12) . ?
C135 C136 1.377(11) . ?
Au2 P2 2.252(2) . ?
Au2 S1 2.329(2) . ?
P2 C221 1.821(8) . ?
P2 C211 1.826(8) . ?
P2 C231 1.833(7) . ?
C211 C212 1.366(11) . ?
C211 C216 1.389(11) . ?
C212 C213 1.379(12) . ?
C213 C214 1.355(15) . ?
C214 C215 1.388(14) . ?
C215 C216 1.395(12) . ?
C221 C226 1.369(11) . ?
C221 C222 1.399(11) . ?
C222 C223 1.376(13) . ?
C223 C224 1.365(14) . ?
C225 C224 1.375(14) . ?
C225 C226 1.380(12) . ?
C231 C236 1.337(11) . ?
C231 C232 1.407(11) . ?
C232 C233 1.389(11) . ?
C233 C234 1.343(14) . ?
C234 C235 1.390(14) . ?
C235 C236 1.388(11) . ?
S1 C2 1.758(8) . ?
O11 C1 1.251(9) . ?
O12 C1 1.225(10) . ?
C1 C2 1.537(10) . ?
C2 C3 1.357(10) . ?
C3 C4 1.471(10) . ?
C4 C9 1.381(11) . ?
C4 C5 1.392(11) . ?
C5 C6 1.383(12) . ?
C6 C7 1.367(14) . ?
C7 C8 1.328(14) . ?
C8 C9 1.411(12) . ?
O1M C1M 1.346(10) . ?
O2M C2MA 1.290(17) . ?
O2M C2MB 1.302(16) . ?

loop_
_geom_hbond_atom_site_label_D
_geom_hbond_atom_site_label_H
_geom_hbond_atom_site_label_A
_geom_hbond_distance_DH
_geom_hbond_distance_HA
_geom_hbond_distance_DA
_geom_hbond_angle_DHA
_geom_hbond_site_symmetry_A
O1M H1M O11 0.92(7) 1.83(8) 2.737(8) 167(7) .
O2M H2M O12 0.84 1.88 2.723(15) 177 .
